data_4519119
loop_
_publ_author_name
'Mondal, Surajit'
'Dey, Swapan'

_publ_section_title
;
 Strategy to Design a Flexible and Macromolecular Sensor to Bind
 Cd<sup>2+</sup> Ions: A Complete Photophysical Analysis and Bio-Imaging
 Study.
;
_journal_issue 42
_journal_name_full 'ACS omega'
_journal_page_first 27936
_journal_page_last 27945
_journal_paper_doi 10.1021/acsomega.1c03793
_journal_volume 6
_journal_year 2021
_chemical_formula_moiety 'C27 H31 N5 O4'
_chemical_formula_sum 'C27 H31 N5 O4'
_chemical_formula_weight 489.57
_space_group_crystal_system monoclinic
_space_group_IT_number 14
_space_group_name_Hall '-P 2ybc'
_space_group_name_H-M_alt 'P 1 21/c 1'
_atom_sites_solution_hydrogens geom
_atom_sites_solution_primary dual
_audit_creation_date 2018-09-08
_audit_creation_method
;
Olex2 1.2
(compiled 2018.05.29 svn.r3508 for OlexSys, GUI svn.r5506)
;
_cell_angle_alpha 90
_cell_angle_beta 103.29(2)
_cell_angle_gamma 90
_cell_formula_units_Z 4
_cell_length_a 19.517(4)
_cell_length_b 14.714(8)
_cell_length_c 9.4101(19)
_cell_measurement_reflns_used 1378
_cell_measurement_temperature 293.0(2)
_cell_measurement_theta_max 27.7420
_cell_measurement_theta_min 2.5510
_cell_volume 2630.0(16)
_computing_cell_refinement 'CrysAlisPro 1.171.39.7f (Rigaku OD, 2015)'
_computing_data_collection 'CrysAlisPro 1.171.39.7f (Rigaku OD, 2015)'
_computing_data_reduction 'CrysAlisPro 1.171.39.7f (Rigaku OD, 2015)'
_computing_molecular_graphics 'Olex2 (Dolomanov et al., 2009)'
_computing_publication_material 'Olex2 (Dolomanov et al., 2009)'
_computing_structure_refinement 'ShelXL (Sheldrick, 2015)'
_computing_structure_solution 'ShelXT (Sheldrick, 2015)'
_diffrn_ambient_temperature 293.0(2)
_diffrn_detector 'CCD plate'
_diffrn_detector_area_resol_mean 8.0303
_diffrn_detector_type EosS2
_diffrn_measured_fraction_theta_full 0.999
_diffrn_measured_fraction_theta_max 0.999
_diffrn_measurement_details
;
List of Runs (angles in degrees, time in seconds):

  # Type    Start    End  Width  t~exp~   \w     \q     \k     \f   Frames
--------------------------------------------------------------------------
  1  \w     17.00  51.00   1.00  250.00    --   13.76 -99.00   0.00   34
  2  \w    -20.00  16.00   1.00  250.00    --   13.76 -99.00  30.00   36
  3  \w    -30.00  50.00   1.00  250.00    --  -15.95  57.00 -90.00   80
  4  \w    -82.00 -11.00   1.00  250.00    --  -15.95 -77.00 120.00   71
;
_diffrn_measurement_device 'four-circle diffractometer'
_diffrn_measurement_device_type 'SuperNova, Single source at offset/far, EosS2'
_diffrn_measurement_method '\w scans'
_diffrn_orient_matrix_type 'CrysAlisPro convention (1999,Acta A55,543-557)'
_diffrn_orient_matrix_UB_11 -0.0029903000
_diffrn_orient_matrix_UB_12 -0.0293426000
_diffrn_orient_matrix_UB_13 0.0580672000
_diffrn_orient_matrix_UB_21 0.0095910000
_diffrn_orient_matrix_UB_22 0.0362336000
_diffrn_orient_matrix_UB_23 0.0502972000
_diffrn_orient_matrix_UB_31 -0.0359937000
_diffrn_orient_matrix_UB_32 0.0120927000
_diffrn_orient_matrix_UB_33 -0.0098667000
_diffrn_radiation_monochromator mirror
_diffrn_radiation_probe x-ray
_diffrn_radiation_type MoK\a
_diffrn_radiation_wavelength 0.71073
_diffrn_reflns_av_R_equivalents 0.0689
_diffrn_reflns_av_unetI/netI 0.1306
_diffrn_reflns_Laue_measured_fraction_full 0.999
_diffrn_reflns_Laue_measured_fraction_max 0.999
_diffrn_reflns_limit_h_max 22
_diffrn_reflns_limit_h_min -23
_diffrn_reflns_limit_k_max 10
_diffrn_reflns_limit_k_min -17
_diffrn_reflns_limit_l_max 11
_diffrn_reflns_limit_l_min -11
_diffrn_reflns_number 11335
_diffrn_reflns_point_group_measured_fraction_full 0.999
_diffrn_reflns_point_group_measured_fraction_max 0.999
_diffrn_reflns_theta_full 24.998
_diffrn_reflns_theta_max 24.998
_diffrn_reflns_theta_min 2.144
_diffrn_source 'micro-focus sealed X-ray tube'
_diffrn_source_type 'SuperNova (Mo) X-ray Source'
_exptl_absorpt_coefficient_mu 0.085
_exptl_absorpt_correction_T_max 1.00000
_exptl_absorpt_correction_T_min 0.34227
_exptl_absorpt_correction_type multi-scan
_exptl_absorpt_process_details
;
CrysAlisPro 1.171.39.7f (Rigaku Oxford Diffraction, 2015)
Empirical absorption correction using spherical harmonics,
 implemented in SCALE3 ABSPACK scaling algorithm.
;
_exptl_crystal_colour 'clear dark red'
_exptl_crystal_colour_lustre clear
_exptl_crystal_colour_modifier dark
_exptl_crystal_colour_primary red
_exptl_crystal_density_diffrn 1.236
_exptl_crystal_description block
_exptl_crystal_F_000 1040
_exptl_crystal_size_max 0.26
_exptl_crystal_size_mid 0.22
_exptl_crystal_size_min 0.2
_refine_diff_density_max 0.170
_refine_diff_density_min -0.186
_refine_diff_density_rms 0.037
_refine_ls_extinction_method none
_refine_ls_goodness_of_fit_ref 0.944
_refine_ls_hydrogen_treatment constr
_refine_ls_matrix_type full
_refine_ls_number_parameters 329
_refine_ls_number_reflns 4619
_refine_ls_number_restraints 0
_refine_ls_restrained_S_all 0.944
_refine_ls_R_factor_all 0.1829
_refine_ls_R_factor_gt 0.0610
_refine_ls_shift/su_max 0.000
_refine_ls_shift/su_mean 0.000
_refine_ls_structure_factor_coef Fsqd
_refine_ls_weighting_details 'w=1/[\s^2^(Fo^2^)+(0.0401P)^2^] where P=(Fo^2^+2Fc^2^)/3'
_refine_ls_weighting_scheme calc
_refine_ls_wR_factor_gt 0.1034
_refine_ls_wR_factor_ref 0.1429
_reflns_Friedel_coverage 0.000
_reflns_number_gt 1905
_reflns_number_total 4619
_reflns_threshold_expression 'I > 2\s(I)'
_cod_data_source_file ao1c03793_si_002.cif
_cod_data_source_block Com_3
_cod_original_cell_volume 2629.9(16)
_cod_database_code 4519119
_shelx_shelxl_version_number 2014/7
_chemical_oxdiff_formula 'C32 H22 N4 O4 '
_shelx_space_group_comment
;
The symmetry employed for this shelxl refinement is uniquely defined
by the following loop, which should always be used as a source of
symmetry information in preference to the above space-group names.
They are only intended as comments.
;
_shelx_estimated_absorpt_t_max 0.983
_shelx_estimated_absorpt_t_min 0.978
_reflns_odcompleteness_completeness 99.82
_reflns_odcompleteness_iscentric 1
_reflns_odcompleteness_theta 26.32
_olex2_refinement_description
;
1. Fixed Uiso
 At 1.2 times of:
  All C(H) groups, All C(H,H) groups
 At 1.5 times of:
  All C(H,H,H) groups
2.a Secondary CH2 refined with riding coordinates:
 C00P(H00A,H00C), C00R(H00E,H00F), C00S(H00G,H00J), C00V(H00P,H00R), C00X(H00S,
 H00U)
2.b Aromatic/amide H refined with riding coordinates:
 C00B(H00B), C00D(H00D), C00H(H00H), C00I(H00I), C00L(H00L), C00O(H00O),
 C00Q(H00Q), C00T(H00T), C00W(H00W)
2.c Idealised Me refined as rotating group:
 C00U(H00K,H00M,H00N), C00Y(H00V,H00X,H00Y), C00Z(H00Z,H,HA), C010(H01A,H01B,
 H01C)
;
_olex2_date_sample_data_collection 2018-08-13
_olex2_submission_special_instructions 'No special instructions were received'
_oxdiff_exptl_absorpt_empirical_details
;
Empirical correction (ABSPACK) includes:
- Absorption correction using spherical harmonics
- Frame scaling
;
_oxdiff_exptl_absorpt_empirical_full_max 2.221
_oxdiff_exptl_absorpt_empirical_full_min 0.463

loop_
_space_group_symop_operation_xyz
'x, y, z'
'-x, y+1/2, -z+1/2'
'-x, -y, -z'
'x, -y-1/2, z-1/2'

loop_
_atom_site_label
_atom_site_type_symbol
_atom_site_fract_x
_atom_site_fract_y
_atom_site_fract_z
_atom_site_U_iso_or_equiv
_atom_site_adp_type
_atom_site_occupancy
_atom_site_site_symmetry_order
_atom_site_calc_flag
_atom_site_refinement_flags_posn
_atom_site_refinement_flags_adp
_atom_site_refinement_flags_occupancy
_atom_site_disorder_assembly
_atom_site_disorder_group
O001 O 0.57947(9) 0.41788(19) 0.7441(2) 0.0635(8) Uani 1 1 d . . . . .
O002 O 0.25183(11) 0.4550(2) 1.0349(2) 0.0640(8) Uani 1 1 d . . . . .
O003 O 0.53801(10) 0.4127(2) 0.9426(2) 0.0797(10) Uani 1 1 d . . . . .
N004 N 0.40329(12) 0.3578(2) 0.7917(3) 0.0543(9) Uani 1 1 d . . . . .
N005 N 0.31152(12) 0.2919(2) 0.8307(3) 0.0678(10) Uani 1 1 d . . . . .
N006 N 0.35566(13) 0.2916(3) 0.7432(3) 0.0686(10) Uani 1 1 d . . . . .
N007 N 0.05905(14) 0.3151(3) 0.6908(3) 0.0750(11) Uani 1 1 d . . . . .
C008 C 0.45925(14) 0.3741(3) 0.7191(3) 0.0492(10) Uani 1 1 d . . . . .
C009 C 0.18288(16) 0.4524(3) 0.9561(3) 0.0517(10) Uani 1 1 d . . . . .
N00A N 0.69140(13) 0.4089(3) 0.3472(3) 0.0809(13) Uani 1 1 d . . . . .
C00B C 0.45177(14) 0.3609(3) 0.5758(3) 0.0528(10) Uani 1 1 d . . . . .
H00B H 0.4082 0.3434 0.5190 0.063 Uiso 1 1 calc R . . . .
C00C C 0.50940(14) 0.3731(3) 0.5089(3) 0.0506(11) Uani 1 1 d . . . . .
C00D C 0.15663(15) 0.3847(3) 0.8595(3) 0.0557(11) Uani 1 1 d . . . . .
H00D H 0.1865 0.3388 0.8421 0.067 Uiso 1 1 calc R . . . .
C00E C 0.33066(15) 0.3571(3) 0.9332(3) 0.0534(11) Uani 1 1 d . . . . .
C00F C 0.57315(15) 0.4027(3) 0.5968(3) 0.0532(11) Uani 1 1 d . . . . .
C00G C 0.63201(16) 0.3998(3) 0.3984(3) 0.0613(12) Uani 1 1 d . . . . .
C00H C 0.38933(16) 0.3994(3) 0.9099(3) 0.0577(11) Uani 1 1 d . . . . .
H00H H 0.4143 0.4467 0.9637 0.069 Uiso 1 1 calc R . . . .
C00I C 0.50890(16) 0.3596(3) 0.3612(3) 0.0621(12) Uani 1 1 d . . . . .
H00I H 0.4672 0.3415 0.2979 0.075 Uiso 1 1 calc R . . . .
C00J C 0.14095(18) 0.5249(3) 0.9841(4) 0.0601(12) Uani 1 1 d . . . . .
C00K C 0.08506(17) 0.3832(3) 0.7859(4) 0.0597(12) Uani 1 1 d . . . . .
C00L C 0.56723(16) 0.3720(3) 0.3070(3) 0.0632(12) Uani 1 1 d . . . . .
H00L H 0.5645 0.3620 0.2082 0.076 Uiso 1 1 calc R . . . .
C00M C 0.52547(15) 0.4021(3) 0.8112(3) 0.0549(11) Uani 1 1 d . . . . .
O00N O 0.13230(16) 0.6566(3) 1.1220(3) 0.1350(15) Uani 1 1 d . . . . .
C00O C 0.63259(14) 0.4170(3) 0.5453(3) 0.0605(12) Uani 1 1 d . . . . .
H00O H 0.6734 0.4382 0.6081 0.073 Uiso 1 1 calc R . . . .
C00P C 0.29278(16) 0.3727(3) 1.0520(3) 0.0620(12) Uani 1 1 d . . . . .
H00A H 0.2618 0.3216 1.0551 0.074 Uiso 1 1 calc R . . . .
H00C H 0.3270 0.3749 1.1448 0.074 Uiso 1 1 calc R . . . .
C00Q C 0.06963(19) 0.5211(3) 0.9100(4) 0.0786(14) Uani 1 1 d . . . . .
H00Q H 0.0398 0.5672 0.9266 0.094 Uiso 1 1 calc R . . . .
C00R C 0.10477(18) 0.2472(3) 0.6469(4) 0.0776(14) Uani 1 1 d . . . . .
H00E H 0.1489 0.2760 0.6420 0.093 Uiso 1 1 calc R . . . .
H00F H 0.0827 0.2257 0.5497 0.093 Uiso 1 1 calc R . . . .
C00S C 0.69480(18) 0.3877(4) 0.1977(4) 0.0773(15) Uani 1 1 d . . . . .
H00G H 0.7303 0.4257 0.1705 0.093 Uiso 1 1 calc R . . . .
H00J H 0.6499 0.4022 0.1328 0.093 Uiso 1 1 calc R . . . .
C00T C 0.04229(19) 0.4540(4) 0.8160(4) 0.0798(14) Uani 1 1 d . . . . .
H00T H -0.0054 0.4547 0.7707 0.096 Uiso 1 1 calc R . . . .
C00U C 0.1202(2) 0.1670(4) 0.7479(4) 0.0965(16) Uani 1 1 d . . . . .
H00K H 0.1490 0.1243 0.7107 0.145 Uiso 1 1 calc GR . . . .
H00M H 0.0769 0.1384 0.7544 0.145 Uiso 1 1 calc GR . . . .
H00N H 0.1448 0.1871 0.8431 0.145 Uiso 1 1 calc GR . . . .
C00V C -0.01667(18) 0.3071(4) 0.6218(4) 0.0964(16) Uani 1 1 d . . . . .
H00P H -0.0438 0.3310 0.6879 0.116 Uiso 1 1 calc R . . . .
H00R H -0.0287 0.2435 0.6050 0.116 Uiso 1 1 calc R . . . .
C00W C 0.1673(2) 0.5965(4) 1.0871(4) 0.0925(16) Uani 1 1 d . . . . .
H00W H 0.2152 0.5963 1.1303 0.111 Uiso 1 1 calc R . . . .
C00X C 0.7602(2) 0.4294(5) 0.4460(5) 0.124(2) Uani 1 1 d . . . . .
H00S H 0.7623 0.3996 0.5389 0.149 Uiso 1 1 calc R . . . .
H00U H 0.7971 0.4035 0.4048 0.149 Uiso 1 1 calc R . . . .
C00Y C 0.7118(3) 0.2902(4) 0.1767(5) 0.133(2) Uani 1 1 d . . . . .
H00V H 0.7108 0.2795 0.0757 0.200 Uiso 1 1 calc GR . . . .
H00X H 0.6776 0.2520 0.2062 0.200 Uiso 1 1 calc GR . . . .
H00Y H 0.7578 0.2764 0.2349 0.200 Uiso 1 1 calc GR . . . .
C00Z C -0.0366(2) 0.3574(5) 0.4793(5) 0.147(2) Uani 1 1 d . . . . .
H00Z H -0.0094 0.3347 0.4139 0.220 Uiso 1 1 calc GR . . . .
H H -0.0274 0.4210 0.4961 0.220 Uiso 1 1 calc GR . . . .
HA H -0.0858 0.3484 0.4369 0.220 Uiso 1 1 calc GR . . . .
C010 C 0.7742(3) 0.5220(5) 0.4717(6) 0.189(4) Uani 1 1 d . . . . .
H01A H 0.7713 0.5526 0.3804 0.283 Uiso 1 1 calc GR . . . .
H01B H 0.8206 0.5294 0.5324 0.283 Uiso 1 1 calc GR . . . .
H01C H 0.7403 0.5474 0.5198 0.283 Uiso 1 1 calc GR . . . .

loop_
_atom_site_aniso_label
_atom_site_aniso_U_11
_atom_site_aniso_U_22
_atom_site_aniso_U_33
_atom_site_aniso_U_23
_atom_site_aniso_U_13
_atom_site_aniso_U_12
O001 0.0459(11) 0.088(3) 0.0557(12) -0.0138(14) 0.0088(10) -0.0129(13)
O002 0.0560(13) 0.061(2) 0.0759(14) 0.0015(15) 0.0181(11) 0.0102(15)
O003 0.0584(13) 0.124(3) 0.0542(13) -0.0219(16) 0.0069(11) -0.0130(16)
N004 0.0459(14) 0.059(3) 0.0568(16) -0.0094(17) 0.0097(13) -0.0009(17)
N005 0.0525(15) 0.073(3) 0.0826(19) -0.015(2) 0.0254(16) -0.0082(18)
N006 0.0523(15) 0.076(3) 0.0784(18) -0.028(2) 0.0174(15) -0.0154(18)
N007 0.0602(18) 0.081(4) 0.082(2) -0.015(2) 0.0130(16) 0.006(2)
C008 0.0418(16) 0.048(3) 0.0571(19) -0.0051(19) 0.0089(15) -0.0039(18)
C009 0.0520(19) 0.052(3) 0.056(2) 0.010(2) 0.0227(17) 0.008(2)
N00A 0.0577(17) 0.122(4) 0.0656(18) 0.001(2) 0.0198(15) -0.018(2)
C00B 0.0454(17) 0.049(3) 0.059(2) -0.005(2) 0.0014(16) -0.0049(19)
C00C 0.0466(17) 0.053(3) 0.0498(18) -0.0033(19) 0.0055(15) -0.0067(19)
C00D 0.054(2) 0.058(4) 0.062(2) 0.002(2) 0.0267(17) 0.007(2)
C00E 0.0453(17) 0.056(3) 0.0568(19) 0.000(2) 0.0077(16) 0.004(2)
C00F 0.0519(18) 0.057(3) 0.0473(19) -0.001(2) 0.0053(15) -0.0028(19)
C00G 0.0533(19) 0.071(4) 0.060(2) 0.006(2) 0.0143(17) -0.004(2)
C00H 0.058(2) 0.056(4) 0.058(2) -0.011(2) 0.0123(17) -0.002(2)
C00I 0.0543(18) 0.074(4) 0.0533(19) -0.005(2) 0.0036(16) -0.008(2)
C00J 0.063(2) 0.053(4) 0.068(2) 0.005(2) 0.0213(19) 0.012(2)
C00K 0.059(2) 0.058(4) 0.066(2) 0.003(2) 0.0241(19) 0.009(2)
C00L 0.063(2) 0.076(4) 0.0485(19) 0.002(2) 0.0086(17) -0.009(2)
C00M 0.0518(18) 0.056(4) 0.055(2) -0.007(2) 0.0077(17) -0.004(2)
O00N 0.116(2) 0.115(4) 0.170(3) -0.066(3) 0.027(2) 0.029(2)
C00O 0.0440(17) 0.074(4) 0.060(2) -0.001(2) 0.0057(15) -0.0124(19)
C00P 0.0564(19) 0.064(4) 0.066(2) 0.006(2) 0.0164(17) 0.017(2)
C00Q 0.070(3) 0.072(5) 0.096(3) -0.005(3) 0.023(2) 0.026(3)
C00R 0.081(2) 0.084(5) 0.071(2) -0.016(3) 0.027(2) 0.007(3)
C00S 0.072(2) 0.089(5) 0.076(2) 0.011(3) 0.028(2) -0.010(3)
C00T 0.060(2) 0.075(4) 0.101(3) -0.017(3) 0.013(2) 0.015(3)
C00U 0.127(3) 0.077(5) 0.094(3) -0.001(3) 0.043(3) 0.016(3)
C00V 0.076(3) 0.101(5) 0.108(3) -0.013(3) 0.013(2) -0.003(3)
C00W 0.084(3) 0.085(5) 0.110(3) -0.033(3) 0.026(3) 0.018(3)
C00X 0.078(3) 0.199(8) 0.105(3) -0.045(4) 0.039(2) -0.054(4)
C00Y 0.168(5) 0.083(6) 0.152(4) -0.021(4) 0.042(3) 0.006(4)
C00Z 0.108(3) 0.176(8) 0.138(4) 0.020(5) -0.011(3) 0.007(4)
C010 0.221(6) 0.209(10) 0.148(5) -0.064(6) 0.068(4) -0.158(7)

loop_
_atom_type_symbol
_atom_type_description
_atom_type_scat_dispersion_real
_atom_type_scat_dispersion_imag
_atom_type_scat_source
C C 0.0033 0.0016 'International Tables Vol C Tables 4.2.6.8 and 6.1.1.4'
H H 0.0000 0.0000 'International Tables Vol C Tables 4.2.6.8 and 6.1.1.4'
N N 0.0061 0.0033 'International Tables Vol C Tables 4.2.6.8 and 6.1.1.4'
O O 0.0106 0.0060 'International Tables Vol C Tables 4.2.6.8 and 6.1.1.4'

loop_
_geom_angle_atom_site_label_1
_geom_angle_atom_site_label_2
_geom_angle_atom_site_label_3
_geom_angle
_geom_angle_site_symmetry_1
_geom_angle_site_symmetry_3
_geom_angle_publ_flag
C00M O001 C00F 122.4(2) . . ?
C009 O002 C00P 119.0(3) . . ?
N006 N004 C008 119.9(3) . . ?
C00H N004 N006 110.6(3) . . ?
C00H N004 C008 129.5(3) . . ?
N006 N005 C00E 109.6(3) . . ?
N005 N006 N004 106.4(3) . . ?
C00K N007 C00R 122.0(3) . . ?
C00K N007 C00V 122.1(3) . . ?
C00R N007 C00V 115.9(4) . . ?
N004 C008 C00M 115.9(2) . . ?
C00B C008 N004 122.5(3) . . ?
C00B C008 C00M 121.5(3) . . ?
O002 C009 C00J 114.6(4) . . ?
C00D C009 O002 123.2(3) . . ?
C00D C009 C00J 122.2(3) . . ?
C00G N00A C00S 123.5(3) . . ?
C00G N00A C00X 121.5(3) . . ?
C00S N00A C00X 114.5(3) . . ?
C008 C00B H00B 119.5 . . ?
C008 C00B C00C 120.9(3) . . ?
C00C C00B H00B 119.5 . . ?
C00F C00C C00B 117.8(3) . . ?
C00F C00C C00I 115.7(3) . . ?
C00I C00C C00B 126.5(3) . . ?
C009 C00D H00D 119.5 . . ?
C009 C00D C00K 121.0(4) . . ?
C00K C00D H00D 119.5 . . ?
N005 C00E C00H 108.3(3) . . ?
N005 C00E C00P 122.7(3) . . ?
C00H C00E C00P 128.9(4) . . ?
O001 C00F C00C 120.5(3) . . ?
C00O C00F O001 116.2(3) . . ?
C00O C00F C00C 123.3(3) . . ?
N00A C00G C00L 121.9(3) . . ?
N00A C00G C00O 121.1(3) . . ?
C00O C00G C00L 117.0(3) . . ?
N004 C00H C00E 105.1(3) . . ?
N004 C00H H00H 127.4 . . ?
C00E C00H H00H 127.4 . . ?
C00C C00I H00I 118.8 . . ?
C00L C00I C00C 122.4(3) . . ?
C00L C00I H00I 118.8 . . ?
C009 C00J C00Q 115.4(4) . . ?
C009 C00J C00W 123.1(4) . . ?
C00Q C00J C00W 121.4(4) . . ?
N007 C00K C00D 120.8(4) . . ?
N007 C00K C00T 122.0(3) . . ?
C00T C00K C00D 117.2(4) . . ?
C00G C00L H00L 119.4 . . ?
C00I C00L C00G 121.2(3) . . ?
C00I C00L H00L 119.4 . . ?
O001 C00M C008 116.8(2) . . ?
O003 C00M O001 116.9(3) . . ?
O003 C00M C008 126.3(3) . . ?
C00F C00O C00G 120.3(3) . . ?
C00F C00O H00O 119.9 . . ?
C00G C00O H00O 119.9 . . ?
O002 C00P C00E 113.8(3) . . ?
O002 C00P H00A 108.8 . . ?
O002 C00P H00C 108.8 . . ?
C00E C00P H00A 108.8 . . ?
C00E C00P H00C 108.8 . . ?
H00A C00P H00C 107.7 . . ?
C00J C00Q H00Q 118.3 . . ?
C00T C00Q C00J 123.4(4) . . ?
C00T C00Q H00Q 118.3 . . ?
N007 C00R H00E 108.8 . . ?
N007 C00R H00F 108.8 . . ?
N007 C00R C00U 113.9(3) . . ?
H00E C00R H00F 107.7 . . ?
C00U C00R H00E 108.8 . . ?
C00U C00R H00F 108.8 . . ?
N00A C00S H00G 108.9 . . ?
N00A C00S H00J 108.9 . . ?
N00A C00S C00Y 113.2(4) . . ?
H00G C00S H00J 107.7 . . ?
C00Y C00S H00G 108.9 . . ?
C00Y C00S H00J 108.9 . . ?
C00K C00T H00T 119.6 . . ?
C00Q C00T C00K 120.7(4) . . ?
C00Q C00T H00T 119.6 . . ?
C00R C00U H00K 109.5 . . ?
C00R C00U H00M 109.5 . . ?
C00R C00U H00N 109.5 . . ?
H00K C00U H00M 109.5 . . ?
H00K C00U H00N 109.5 . . ?
H00M C00U H00N 109.5 . . ?
N007 C00V H00P 109.1 . . ?
N007 C00V H00R 109.1 . . ?
N007 C00V C00Z 112.5(4) . . ?
H00P C00V H00R 107.8 . . ?
C00Z C00V H00P 109.1 . . ?
C00Z C00V H00R 109.1 . . ?
C00J C00W H00W 117.3 . . ?
O00N C00W C00J 125.5(4) . . ?
O00N C00W H00W 117.3 . . ?
N00A C00X H00S 108.6 . . ?
N00A C00X H00U 108.6 . . ?
H00S C00X H00U 107.5 . . ?
C010 C00X N00A 114.8(6) . . ?
C010 C00X H00S 108.6 . . ?
C010 C00X H00U 108.6 . . ?
C00S C00Y H00V 109.5 . . ?
C00S C00Y H00X 109.5 . . ?
C00S C00Y H00Y 109.5 . . ?
H00V C00Y H00X 109.5 . . ?
H00V C00Y H00Y 109.5 . . ?
H00X C00Y H00Y 109.5 . . ?
C00V C00Z H00Z 109.5 . . ?
C00V C00Z H 109.5 . . ?
C00V C00Z HA 109.5 . . ?
H00Z C00Z H 109.5 . . ?
H00Z C00Z HA 109.5 . . ?
H C00Z HA 109.5 . . ?
C00X C010 H01A 109.5 . . ?
C00X C010 H01B 109.5 . . ?
C00X C010 H01C 109.5 . . ?
H01A C010 H01B 109.5 . . ?
H01A C010 H01C 109.5 . . ?
H01B C010 H01C 109.5 . . ?

loop_
_geom_bond_atom_site_label_1
_geom_bond_atom_site_label_2
_geom_bond_distance
_geom_bond_site_symmetry_2
_geom_bond_publ_flag
O001 C00F 1.381(3) . ?
O001 C00M 1.367(3) . ?
O002 C009 1.379(3) . ?
O002 C00P 1.439(4) . ?
O003 C00M 1.214(3) . ?
N004 N006 1.352(4) . ?
N004 C008 1.435(3) . ?
N004 C00H 1.351(4) . ?
N005 N006 1.322(3) . ?
N005 C00E 1.350(4) . ?
N007 C00K 1.362(4) . ?
N007 C00R 1.460(5) . ?
N007 C00V 1.476(4) . ?
C008 C00B 1.337(3) . ?
C008 C00M 1.441(4) . ?
C009 C00D 1.367(5) . ?
C009 C00J 1.406(5) . ?
N00A C00G 1.360(3) . ?
N00A C00S 1.457(4) . ?
N00A C00X 1.479(4) . ?
C00B H00B 0.9300 . ?
C00B C00C 1.421(4) . ?
C00C C00F 1.396(4) . ?
C00C C00I 1.402(4) . ?
C00D H00D 0.9300 . ?
C00D C00K 1.409(4) . ?
C00E C00H 1.365(4) . ?
C00E C00P 1.493(4) . ?
C00F C00O 1.373(4) . ?
C00G C00L 1.416(4) . ?
C00G C00O 1.403(4) . ?
C00H H00H 0.9300 . ?
C00I H00I 0.9300 . ?
C00I C00L 1.363(4) . ?
C00J C00Q 1.407(4) . ?
C00J C00W 1.443(5) . ?
C00K C00T 1.403(5) . ?
C00L H00L 0.9300 . ?
O00N C00W 1.208(5) . ?
C00O H00O 0.9300 . ?
C00P H00A 0.9700 . ?
C00P H00C 0.9700 . ?
C00Q H00Q 0.9300 . ?
C00Q C00T 1.352(5) . ?
C00R H00E 0.9700 . ?
C00R H00F 0.9700 . ?
C00R C00U 1.501(5) . ?
C00S H00G 0.9700 . ?
C00S H00J 0.9700 . ?
C00S C00Y 1.496(6) . ?
C00T H00T 0.9300 . ?
C00U H00K 0.9600 . ?
C00U H00M 0.9600 . ?
C00U H00N 0.9600 . ?
C00V H00P 0.9700 . ?
C00V H00R 0.9700 . ?
C00V C00Z 1.501(5) . ?
C00W H00W 0.9300 . ?
C00X H00S 0.9700 . ?
C00X H00U 0.9700 . ?
C00X C010 1.399(8) . ?
C00Y H00V 0.9600 . ?
C00Y H00X 0.9600 . ?
C00Y H00Y 0.9600 . ?
C00Z H00Z 0.9600 . ?
C00Z H 0.9600 . ?
C00Z HA 0.9600 . ?
C010 H01A 0.9600 . ?
C010 H01B 0.9600 . ?
C010 H01C 0.9600 . ?
